data_2202682
loop_
_publ_author_name
'Tao, Jun'
'Huang, Rong-Bin'
'Zheng, Lan-Sun'
'Ng, Seik Weng'

_publ_section_title
;
 Tetraaquabis(4,4'-bipyridine)copper(II) 2,6-naphthalenedicarboxylate
 trihydrate
;
_journal_issue 8
_journal_name_full 'Acta Crystallographica Section E'
_journal_page_first m614
_journal_page_last m615
_journal_paper_doi 10.1107/S1600536803015290
_journal_volume 59
_journal_year 2003
_chemical_formula_iupac '[Cu (C10 H8 N2)2 (H2 O)4] (C12 H6 O4), 3H2 O'
_chemical_formula_moiety 'C20 H24 Cu N4 O4 2+, C12 H6 O4 2-, 3H2 O'
_chemical_formula_sum 'C32 H36 Cu N4 O11'
_chemical_formula_weight 716.19
_chemical_name_systematic
;
Triaquabis(4,4'-bipyridine)copper(II) 2,6-naphthalenedicarboxylate
tetrahydrate'
;
_space_group_IT_number 60
_symmetry_cell_setting orthorhombic
_symmetry_space_group_name_Hall '-P 2n 2ab'
_symmetry_space_group_name_H-M 'P b c n'
_atom_sites_solution_hydrogens geom
_atom_sites_solution_primary direct
_atom_sites_solution_secondary difmap
_cell_angle_alpha 90.00
_cell_angle_beta 90.00
_cell_angle_gamma 90.00
_cell_formula_units_Z 4
_cell_length_a 7.4063(5)
_cell_length_b 18.1570(10)
_cell_length_c 23.801(2)
_cell_measurement_reflns_used 2701
_cell_measurement_temperature 298(2)
_cell_measurement_theta_max 24.7
_cell_measurement_theta_min 2.8
_cell_volume 3200.7(4)
_computing_cell_refinement 'SAINT (Bruker, 2001)'
_computing_data_collection 'SMART (Bruker, 2001)'
_computing_data_reduction SAINT
_computing_molecular_graphics 'ORTEPII (Johnson, 1976)'
_computing_publication_material SHELXL97
_computing_structure_refinement 'SHELXL97 (Sheldrick, 1997)'
_computing_structure_solution 'SHELXS97 (Sheldrick, 1997)'
_diffrn_ambient_temperature 298(2)
_diffrn_measured_fraction_theta_full 1.00
_diffrn_measured_fraction_theta_max 0.96
_diffrn_measurement_device_type 'Bruker AXS area-detector'
_diffrn_measurement_method '\f and \w'
_diffrn_radiation_monochromator graphite
_diffrn_radiation_source 'fine-focus sealed tube'
_diffrn_radiation_type MoK\a
_diffrn_radiation_wavelength 0.71073
_diffrn_reflns_av_R_equivalents 0.045
_diffrn_reflns_av_sigmaI/netI 0.038
_diffrn_reflns_limit_h_max 8
_diffrn_reflns_limit_h_min -9
_diffrn_reflns_limit_k_max 17
_diffrn_reflns_limit_k_min -24
_diffrn_reflns_limit_l_max 31
_diffrn_reflns_limit_l_min -30
_diffrn_reflns_number 17912
_diffrn_reflns_theta_full 28.3
_diffrn_reflns_theta_max 28.3
_diffrn_reflns_theta_min 1.7
_diffrn_standards_decay_% 0
_diffrn_standards_number 0
_exptl_absorpt_coefficient_mu 0.75
_exptl_absorpt_correction_T_max 0.914
_exptl_absorpt_correction_T_min 0.677
_exptl_absorpt_correction_type multi-scan
_exptl_absorpt_process_details '(SADABS; Sheldrick, 1996)'
_exptl_crystal_colour Blue
_exptl_crystal_density_diffrn 1.49
_exptl_crystal_density_method 'not measured'
_exptl_crystal_description Plate
_exptl_crystal_F_000 1492
_exptl_crystal_size_max 0.36
_exptl_crystal_size_mid 0.10
_exptl_crystal_size_min 0.06
_refine_diff_density_max 0.67
_refine_diff_density_min -0.52
_refine_ls_extinction_method none
_refine_ls_goodness_of_fit_ref 0.91
_refine_ls_hydrogen_treatment constr
_refine_ls_matrix_type full
_refine_ls_number_parameters 240
_refine_ls_number_reflns 3768
_refine_ls_number_restraints 7
_refine_ls_restrained_S_all 0.90
_refine_ls_R_factor_all 0.077
_refine_ls_R_factor_gt 0.042
_refine_ls_shift/su_max 0.001
_refine_ls_shift/su_mean <0.001
_refine_ls_structure_factor_coef Fsqd
_refine_ls_weighting_details 'calc w = 1/[\s^2^(Fo^2^)+(0.0734P)^2^] where P = (Fo^2^+2Fc^2^)/3'
_refine_ls_weighting_scheme calc
_refine_ls_wR_factor_gt 0.109
_refine_ls_wR_factor_ref 0.120
_reflns_number_gt 2292
_reflns_number_total 3768
_reflns_threshold_expression I>2\s(I)
_cod_data_source_file lh6079.cif
_cod_data_source_block I
_cod_depositor_comments
;
The following automatic conversions were performed:
'_symmetry_cell_setting' value 'Orthorhombic' changed to 'orthorhombic'
according to '/home/saulius/struct/CIF-dictionaries/cif_core.dic'
dictionary named 'cif_core.dic' version 2.4.1 from 2010-06-29.

Automatic conversion script
Id: cif_fix_enum 1527 2010-12-29 10:47:43Z saulius 

The following automatic conversions were performed:

'_symmetry_cell_setting' value 'Orthorhombic' changed to
'orthorhombic' according to
/home/saulius/struct/CIF-dictionaries/cif_core.dic dictionary named
'cif_core.dic' version 2.4.1 from 2010-06-29.

Automatic conversion script
Id: cif_fix_values 1715 2011-07-08 13:25:40Z adriana 
;
_cod_database_code 2202682

loop_
_symmetry_equiv_pos_as_xyz
'x, y, z'
'-x+1/2, -y+1/2, z+1/2'
'x+1/2, -y+1/2, -z'
'-x, y, -z+1/2'
'-x, -y, -z'
'x-1/2, y-1/2, -z-1/2'
'-x-1/2, y-1/2, z'
'x, -y, z-1/2'

loop_
_atom_site_label
_atom_site_fract_x
_atom_site_fract_y
_atom_site_fract_z
_atom_site_U_iso_or_equiv
_atom_site_adp_type
_atom_site_calc_flag
_atom_site_refinement_flags
_atom_site_occupancy
_atom_site_disorder_assembly
_atom_site_disorder_group
_atom_site_type_symbol
Cu1 0.5000 0.24374(2) 0.2500 0.03100(10) Uani d S 1 . . Cu
O1 -0.0315(2) -0.00500(10) 0.12770(10) 0.0501(5) Uani d . 1 . . O
O2 -0.2467(2) -0.03950(10) 0.18610(10) 0.0590(5) Uani d . 1 . . O
O1w 0.5000 0.1124(2) 0.2500 0.0620(8) Uani d SD 1 . . O
O2w 0.7707(3) 0.24140(10) 0.24960(10) 0.0623(6) Uani d D 1 . . O
O3w 0.5000 0.37900(10) 0.2500 0.0464(6) Uani d SD 1 . . O
O4w 0.1802(4) 0.0533(2) 0.21390(10) 0.1030(10) Uani d D 1 . . O
O5w -0.5000 -0.1164(2) 0.2500 0.0790(10) Uani d SD 1 . . O
N1 0.5065(2) 0.24690(10) 0.33730(10) 0.0315(4) Uani d . 1 . . N
N2 0.5049(3) 0.26760(10) 0.63480(10) 0.0463(6) Uani d . 1 . . N
C1 0.5615(4) 0.30730(10) 0.36480(10) 0.0380(6) Uani d . 1 . . C
C2 0.5619(4) 0.31270(10) 0.42230(10) 0.0373(6) Uani d . 1 . . C
C3 0.5073(3) 0.25370(10) 0.45530(10) 0.0301(5) Uani d . 1 . . C
C4 0.4542(3) 0.19030(10) 0.42650(10) 0.0338(5) Uani d . 1 . . C
C5 0.4542(3) 0.18950(10) 0.36910(10) 0.0354(6) Uani d . 1 . . C
C6 0.4624(4) 0.32520(10) 0.60230(10) 0.0482(7) Uani d . 1 . . C
C7 0.4614(3) 0.32330(10) 0.54460(10) 0.0398(6) Uani d . 1 . . C
C8 0.5051(3) 0.25820(10) 0.51690(10) 0.0303(5) Uani d . 1 . . C
C9 0.5471(3) 0.19820(10) 0.55090(10) 0.0357(6) Uani d . 1 . . C
C10 0.5470(4) 0.20580(10) 0.60800(10) 0.0435(6) Uani d . 1 . . C
C11 -0.3317(3) -0.01080(10) 0.09240(10) 0.0324(5) Uani d . 1 . . C
C12 -0.2785(3) -0.00430(10) 0.03780(10) 0.0336(5) Uani d . 1 . . C
C13 -0.4066(3) 0.00050(10) -0.00720(10) 0.0311(5) Uani d . 1 . . C
C14 -0.6447(3) -0.00550(10) 0.06390(10) 0.0353(5) Uani d . 1 . . C
C15 -0.5181(3) -0.01110(10) 0.10530(10) 0.0360(5) Uani d . 1 . . C
C16 -0.1917(3) -0.01820(10) 0.13880(10) 0.0345(5) Uani d . 1 . . C
H1w1 0.586 0.088 0.263 0.074 Uiso d D 1 . . H
H2w1 0.821 0.234 0.217 0.075 Uiso d D 1 . . H
H2w2 0.827 0.235 0.281 0.075 Uiso d D 1 . . H
H3w1 0.572 0.407 0.232 0.056 Uiso d D 1 . . H
H4w1 0.126 0.030 0.188 0.123 Uiso d D 1 . . H
H4w2 0.164 0.033 0.246 0.123 Uiso d D 1 . . H
H5w1 -0.425 -0.092 0.230 0.095 Uiso d D 1 . . H
H1 0.6014 0.3474 0.3439 0.046 Uiso calc R 1 . . H
H2 0.5989 0.3563 0.4393 0.045 Uiso calc R 1 . . H
H4 0.4188 0.1487 0.4464 0.041 Uiso calc R 1 . . H
H5 0.4159 0.1469 0.3510 0.043 Uiso calc R 1 . . H
H6 0.4317 0.3692 0.6199 0.058 Uiso calc R 1 . . H
H7 0.4318 0.3653 0.5242 0.048 Uiso calc R 1 . . H
H9 0.5751 0.1530 0.5347 0.043 Uiso calc R 1 . . H
H10 0.5785 0.1650 0.6296 0.052 Uiso calc R 1 . . H
H12 -0.1558 -0.0030 0.0295 0.040 Uiso calc R 1 . . H
H14 -0.7665 -0.0050 0.0734 0.042 Uiso calc R 1 . . H
H15 -0.5548 -0.0153 0.1425 0.043 Uiso calc R 1 . . H

loop_
_atom_site_aniso_label
_atom_site_aniso_U_11
_atom_site_aniso_U_22
_atom_site_aniso_U_33
_atom_site_aniso_U_12
_atom_site_aniso_U_13
_atom_site_aniso_U_23
Cu1 0.0275(2) 0.0451(3) 0.0206(2) 0.000 -0.0001(2) 0.000
O1 0.0350(10) 0.0720(10) 0.0440(10) -0.0080(10) -0.0050(10) 0.0070(10)
O2 0.0440(10) 0.099(2) 0.0340(10) -0.0080(10) -0.0040(10) 0.0160(10)
O1w 0.078(2) 0.047(2) 0.061(2) 0.000 -0.009(2) 0.000
O2w 0.0430(10) 0.106(2) 0.0380(10) 0.0010(10) -0.0010(10) -0.0020(10)
O3w 0.060(2) 0.0430(10) 0.0360(10) 0.000 0.0140(10) 0.000
O4w 0.110(2) 0.142(3) 0.056(2) -0.064(2) -0.021(2) 0.019(2)
O5w 0.076(2) 0.056(2) 0.106(3) 0.000 0.042(2) 0.000
N1 0.0310(10) 0.0380(10) 0.0260(10) -0.0020(10) -0.0010(10) 0.0020(10)
N2 0.063(2) 0.0480(10) 0.0270(10) -0.0020(10) -0.0010(10) -0.0020(10)
C1 0.046(2) 0.0380(10) 0.0300(10) -0.0070(10) -0.0010(10) 0.0060(10)
C2 0.049(2) 0.0320(10) 0.0300(10) -0.0070(10) -0.0030(10) 0.0010(10)
C3 0.0300(10) 0.0340(10) 0.0270(10) 0.0020(10) -0.0020(10) 0.0020(10)
C4 0.043(2) 0.0290(10) 0.0290(10) -0.0040(10) 0.0000(10) 0.0040(10)
C5 0.043(2) 0.0320(10) 0.0310(10) -0.0040(10) -0.0040(10) -0.0020(10)
C6 0.067(2) 0.0410(10) 0.0360(10) 0.0050(10) 0.0010(10) -0.0100(10)
C7 0.054(2) 0.0350(10) 0.0310(10) 0.0050(10) 0.0000(10) -0.0010(10)
C8 0.0310(10) 0.0330(10) 0.0270(10) -0.0020(10) 0.0000(10) 0.0000(10)
C9 0.045(2) 0.0320(10) 0.0310(10) 0.0010(10) -0.0010(10) 0.0010(10)
C10 0.059(2) 0.0410(10) 0.0310(10) -0.0020(10) -0.0040(10) 0.0090(10)
C11 0.0370(10) 0.0260(10) 0.0340(10) -0.0010(10) -0.0030(10) -0.0010(10)
C12 0.0350(10) 0.0290(10) 0.0370(10) 0.0000(10) -0.0020(10) 0.0010(10)
C13 0.0320(10) 0.0250(10) 0.0360(10) 0.0000(10) 0.0010(10) 0.0010(10)
C14 0.0330(10) 0.0380(10) 0.0350(10) 0.0010(10) 0.0030(10) 0.0010(10)
C15 0.040(2) 0.0380(10) 0.0300(10) 0.0000(10) 0.0020(10) 0.0010(10)
C16 0.038(2) 0.0350(10) 0.0310(10) -0.0010(10) -0.0030(10) -0.0010(10)

loop_
_atom_type_symbol
_atom_type_description
_atom_type_scat_dispersion_real
_atom_type_scat_dispersion_imag
_atom_type_scat_source
C C 0.0033 0.0016 'International Tables Vol C Tables 4.2.6.8 and 6.1.1.4'
H H 0.0000 0.0000 'International Tables Vol C Tables 4.2.6.8 and 6.1.1.4'
N N 0.0061 0.0033 'International Tables Vol C Tables 4.2.6.8 and 6.1.1.4'
O O 0.0106 0.0060 'International Tables Vol C Tables 4.2.6.8 and 6.1.1.4'
Cu Cu 0.3201 1.2651 'International Tables Vol C Tables 4.2.6.8 and 6.1.1.4'

loop_
_geom_angle_atom_site_label_1
_geom_angle_atom_site_label_2
_geom_angle_atom_site_label_3
_geom_angle_site_symmetry_1
_geom_angle_site_symmetry_3
_geom_angle
_geom_angle_publ_flag
O1w Cu1 O3w . . 180.0 yes
O1w Cu1 O2w . . 88.80(10) yes
O1w Cu1 O2w . 4_655 88.80(10) no
O1w Cu1 N1 . . 91.60(10) yes
O1w Cu1 N1 . 4_655 91.60(10) no
O2w Cu1 O2w . 4_655 177.60(10) yes
O2w Cu1 O3w . . 91.20(10) yes
O2w Cu1 N1 . . 89.00(10) yes
O2w Cu1 N1 . 4_655 91.10(10) yes
O2w Cu1 O3w 4_655 . 91.20(10) no
O2w Cu1 N1 4_655 . 91.10(10) no
O2w Cu1 N1 4_655 4_655 89.00(10) no
O3w Cu1 N1 . . 88.40(10) yes
O3w Cu1 N1 . 4_655 88.40(10) no
N1 Cu1 N1 . 4_655 176.90(10) yes
C1 N1 C5 . . 116.5(2) no
C1 N1 Cu1 . . 121.20(10) no
C5 N1 Cu1 . . 122.4(2) no
C10 N2 C6 . . 116.0(2) no
N1 C1 C2 . . 123.1(2) no
C1 C2 C3 . . 120.5(2) no
C2 C3 C4 . . 116.2(2) no
C2 C3 C8 . . 121.7(2) no
C4 C3 C8 . . 122.1(2) no
C5 C4 C3 . . 119.9(2) no
N1 C5 C4 . . 123.7(2) no
N2 C6 C7 . . 124.0(2) no
C6 C7 C8 . . 119.5(2) no
C9 C8 C7 . . 116.2(2) no
C9 C8 C3 . . 122.3(2) no
C7 C8 C3 . . 121.4(2) no
C10 C9 C8 . . 119.9(2) no
N2 C10 C9 . . 124.3(2) no
C12 C11 C15 . . 119.3(2) no
C12 C11 C16 . . 120.2(2) no
C15 C11 C16 . . 120.5(2) no
C11 C12 C13 . . 121.8(2) no
C14 C13 C13 5_455 5_455 119.6(2) no
C14 C13 C12 5_455 . 122.9(2) no
C13 C13 C12 5_455 . 117.5(2) no
C15 C14 C13 . 5_455 120.8(2) no
C14 C15 C11 . . 121.0(2) no
O1 C16 O2 . . 124.0(2) no
O1 C16 C11 . . 118.8(2) no
O2 C16 C11 . . 117.2(2) no
Cu1 O1w H1w1 . . 122 no
Cu1 O2w H2w1 . . 116 no
Cu1 O2w H2w2 . . 119 no
H2w1 O2w H2w2 . . 123 no
Cu1 O3w H3w1 . . 126 no
H4w1 O4w H4w2 . . 112 no
N1 C1 H1 . . 118.4 no
C2 C1 H1 . . 118.4 no
C1 C2 H2 . . 119.7 no
C3 C2 H2 . . 119.7 no
C5 C4 H4 . . 120.0 no
C3 C4 H4 . . 120.0 no
N1 C5 H5 . . 118.1 no
C4 C5 H5 . . 118.1 no
N2 C6 H6 . . 118.0 no
C7 C6 H6 . . 118.0 no
C6 C7 H7 . . 120.2 no
C8 C7 H7 . . 120.2 no
C10 C9 H9 . . 120.0 no
C8 C9 H9 . . 120.0 no
N2 C10 H10 . . 117.9 no
C9 C10 H10 . . 117.9 no
C11 C12 H12 . . 119.1 no
C13 C12 H12 . . 119.1 no
C15 C14 H14 . . 119.6 no
C13 C14 H14 5_455 . 119.6 no
C14 C15 H15 . . 119.5 no
C11 C15 H15 . . 119.5 no

loop_
_geom_bond_atom_site_label_1
_geom_bond_atom_site_label_2
_geom_bond_site_symmetry_2
_geom_bond_distance
_geom_bond_publ_flag
Cu1 O1w . 2.385(3) yes
Cu1 O2w . 2.005(2) yes
Cu1 O2w 4_655 2.005(2) no
Cu1 O3w . 2.457(3) yes
Cu1 N1 . 2.079(2) yes
Cu1 N1 4_655 2.079(2) no
O1 C16 . 1.239(3) no
O2 C16 . 1.259(3) no
N1 C1 . 1.341(3) no
N1 C5 . 1.345(3) no
N2 C10 . 1.327(3) no
N2 C6 . 1.339(3) no
C1 C2 . 1.372(3) no
C2 C3 . 1.388(3) no
C3 C4 . 1.396(3) no
C3 C8 . 1.470(3) no
C4 C5 . 1.366(3) no
C6 C7 . 1.375(3) no
C7 C8 . 1.392(3) no
C8 C9 . 1.392(3) no
C9 C10 . 1.367(3) no
C11 C12 . 1.362(3) no
C11 C15 . 1.414(3) no
C11 C16 . 1.520(3) no
C12 C13 . 1.434(3) no
C13 C14 5_455 1.406(3) no
C13 C13 5_455 1.425(4) no
C14 C15 . 1.363(3) no
C14 C13 5_455 1.406(3) no
O1w H1w1 . 0.84 no
O2w H2w1 . 0.87 no
O2w H2w2 . 0.86 no
O3w H3w1 . 0.85 no
O4w H4w1 . 0.85 no
O4w H4w2 . 0.85 no
O5w H5w1 . 0.85 no
C1 H1 . 0.93 no
C2 H2 . 0.93 no
C4 H4 . 0.93 no
C5 H5 . 0.93 no
C6 H6 . 0.93 no
C7 H7 . 0.93 no
C9 H9 . 0.93 no
C10 H10 . 0.93 no
C12 H12 . 0.93 no
C14 H14 . 0.93 no
C15 H15 . 0.93 no

loop_
_geom_hbond_atom_site_label_D
_geom_hbond_atom_site_label_H
_geom_hbond_atom_site_label_A
_geom_hbond_site_symmetry_A
_geom_hbond_distance_DH
_geom_hbond_distance_HA
_geom_hbond_distance_DA
_geom_hbond_angle_DHA
_geom_hbond_publ_flag
O1w H1w1 O4w 4_655 0.84 1.92 2.738(3) 165 yes
O2w H2w1 N2 2_654 0.87 2.34 3.202(3) 169 yes
O2w H2w2 N2 3_556 0.86 2.40 3.257(3) 173 yes
O3w H3w1 O2 7_665 0.85 1.96 2.799(2) 174 yes
O4w H4w1 O1 . 0.85 1.95 2.792(3) 168 yes
O4w H4w2 O2 4 0.85 2.17 2.955(3) 153 yes
O5w H5w1 O2 . 0.85 1.94 2.790(2) 177 yes

loop_
_geom_torsion_atom_site_label_1
_geom_torsion_atom_site_label_2
_geom_torsion_atom_site_label_3
_geom_torsion_atom_site_label_4
_geom_torsion_site_symmetry_1
_geom_torsion_site_symmetry_4
_geom_torsion
_geom_torsion_publ_flag
O2w Cu1 N1 C1 . . 71.2(2) no
O2w Cu1 N1 C1 4_655 . -111.2(2) no
O1w Cu1 N1 C1 . . 160.0(2) no
O3w Cu1 N1 C1 . . -20.0(2) no
O2w Cu1 N1 C5 . . -109.7(2) no
O2w Cu1 N1 C5 4_655 . 68.0(2) no
O1w Cu1 N1 C5 . . -20.9(2) no
O3w Cu1 N1 C5 . . 159.1(2) no
C5 N1 C1 C2 . . -1.6(3) no
Cu1 N1 C1 C2 . . 177.6(2) no
N1 C1 C2 C3 . . 1.4(4) no
C1 C2 C3 C4 . . 0.2(3) no
C1 C2 C3 C8 . . -179.6(2) no
C2 C3 C4 C5 . . -1.4(3) no
C8 C3 C4 C5 . . 178.3(2) no
C1 N1 C5 C4 . . 0.2(3) no
Cu1 N1 C5 C4 . . -178.9(2) no
C3 C4 C5 N1 . . 1.3(4) no
C10 N2 C6 C7 . . -0.3(4) no
N2 C6 C7 C8 . . 0.6(4) no
C6 C7 C8 C9 . . 0.2(3) no
C6 C7 C8 C3 . . -179.5(2) no
C2 C3 C8 C9 . . -144.7(2) no
C4 C3 C8 C9 . . 35.6(3) no
C2 C3 C8 C7 . . 35.0(3) no
C4 C3 C8 C7 . . -144.7(2) no
C7 C8 C9 C10 . . -1.2(3) no
C3 C8 C9 C10 . . 178.5(2) no
C6 N2 C10 C9 . . -0.8(4) no
C8 C9 C10 N2 . . 1.6(4) no
C15 C11 C12 C13 . . -1.4(3) no
C16 C11 C12 C13 . . 178.0(2) no
C11 C12 C13 C14 . 5_455 -178.5(2) no
C11 C12 C13 C13 . 5_455 1.0(3) no
C13 C14 C15 C11 5_455 . 1.2(3) no
C12 C11 C15 C14 . . 0.3(3) no
C16 C11 C15 C14 . . -179.1(2) no
C12 C11 C16 O1 . . 13.0(3) no
C15 C11 C16 O1 . . -167.6(2) no
C12 C11 C16 O2 . . -165.3(2) no
C15 C11 C16 O2 . . 14.1(3) no
